data_7009694
loop_
_publ_author_name
'Sagatys, Dalius S.'
'Dahlgren, Cathrine'
'Smith, Graham'
'Bott, Raymond C.'
'White, Jonathan M.'

_publ_section_title
;
 The complex chemistry of N-(phosphonomethyl)glycine (glyphosate):
 preparation and characterization of the ammonium, lithium, sodium (4
 polymorphs) and silver(I) complexes
;
_journal_issue 19
_journal_name_full 'Journal of the Chemical Society, Dalton Transactions'
_journal_page_first 3404
_journal_paper_doi 10.1039/b002748k
_journal_year 2000
_chemical_formula_sum 'C3 H9 N Na O6 P'
_chemical_formula_weight 209.07
_chemical_name_systematic
; 
 ? 
;
_space_group_IT_number 14
_symmetry_space_group_name_Hall '-P 2ybc'
_symmetry_space_group_name_H-M 'P 1 21/c 1'
_atom_sites_solution_hydrogens geom
_atom_sites_solution_primary direct
_atom_sites_solution_secondary difmap
_audit_creation_method SHELXL-97
_cell_angle_alpha 90.00
_cell_angle_beta 98.602(6)
_cell_angle_gamma 90.00
_cell_formula_units_Z 4
_cell_length_a 7.1210(4)
_cell_length_b 11.2074(7)
_cell_length_c 9.6687(8)
_cell_measurement_temperature 293(2)
_cell_volume 762.96(9)
_computing_structure_refinement 'SHELXL-97 (Sheldrick, 1997)'
_computing_structure_solution 'SHELXS-97 (Sheldrick, 1990)'
_diffrn_ambient_temperature 293(2)
_diffrn_measured_fraction_theta_full 0.996
_diffrn_measured_fraction_theta_max 0.996
_diffrn_radiation_monochromator graphite
_diffrn_radiation_source 'fine-focus sealed tube'
_diffrn_radiation_type MoK\a
_diffrn_radiation_wavelength 0.71069
_diffrn_reflns_av_R_equivalents 0.0135
_diffrn_reflns_av_sigmaI/netI 0.0132
_diffrn_reflns_limit_h_max 0
_diffrn_reflns_limit_h_min -8
_diffrn_reflns_limit_k_max 13
_diffrn_reflns_limit_k_min 0
_diffrn_reflns_limit_l_max 11
_diffrn_reflns_limit_l_min -11
_diffrn_reflns_number 1453
_diffrn_reflns_theta_full 24.96
_diffrn_reflns_theta_max 24.96
_diffrn_reflns_theta_min 2.80
_exptl_absorpt_coefficient_mu 0.409
_exptl_crystal_density_diffrn 1.820
_exptl_crystal_density_method 'not measured'
_exptl_crystal_F_000 432
_refine_diff_density_max 0.253
_refine_diff_density_min -0.340
_refine_diff_density_rms 0.052
_refine_ls_extinction_coef 0.047(3)
_refine_ls_extinction_expression Fc^*^=kFc[1+0.001xFc^2^\l^3^/sin(2\q)]^-1/4^
_refine_ls_extinction_method SHELXL
_refine_ls_goodness_of_fit_ref 1.038
_refine_ls_hydrogen_treatment mixed
_refine_ls_matrix_type full
_refine_ls_number_parameters 146
_refine_ls_number_reflns 1340
_refine_ls_number_restraints 0
_refine_ls_restrained_S_all 1.038
_refine_ls_R_factor_all 0.0235
_refine_ls_R_factor_gt 0.0231
_refine_ls_shift/su_max 0.001
_refine_ls_shift/su_mean 0.000
_refine_ls_structure_factor_coef Fsqd
_refine_ls_weighting_details 'calc w=1/[\s^2^(Fo^2^)+(0.0322P)^2^+0.5224P] where P=(Fo^2^+2Fc^2^)/3'
_refine_ls_weighting_scheme calc
_refine_ls_wR_factor_gt 0.0608
_refine_ls_wR_factor_ref 0.0615
_reflns_number_gt 1311
_reflns_number_total 1340
_reflns_threshold_expression >2sigma(I)
_cod_data_source_file b002748k.txt
_cod_data_source_block compound(4)
_cod_database_code 7009694

loop_
_symmetry_equiv_pos_as_xyz
'x, y, z'
'-x, y+1/2, -z+1/2'
'-x, -y, -z'
'x, -y-1/2, z-1/2'

loop_
_atom_site_label
_atom_site_type_symbol
_atom_site_fract_x
_atom_site_fract_y
_atom_site_fract_z
_atom_site_U_iso_or_equiv
_atom_site_adp_type
_atom_site_occupancy
_atom_site_symmetry_multiplicity
_atom_site_calc_flag
_atom_site_refinement_flags
_atom_site_disorder_assembly
_atom_site_disorder_group
Na Na 0.13574(8) 0.87675(5) -0.00804(6) 0.02097(19) Uani 1 1 d . . .
N1 N 0.42964(18) 0.49419(12) 0.25352(13) 0.0175(3) Uani 1 1 d . . .
P1 P 0.33882(5) 0.34018(3) 0.45705(4) 0.01419(15) Uani 1 1 d . . .
O1 O 0.09152(16) 0.60481(11) 0.24420(11) 0.0264(3) Uani 1 1 d . . .
O2 O 0.07625(16) 0.66144(10) 0.02144(12) 0.0238(3) Uani 1 1 d . . .
O3 O 0.27675(16) 0.20502(10) 0.44650(12) 0.0209(3) Uani 1 1 d . . .
O4 O 0.54057(14) 0.34634(10) 0.52838(11) 0.0210(3) Uani 1 1 d . . .
O5 O 0.19541(15) 0.41520(9) 0.51450(11) 0.0207(3) Uani 1 1 d . . .
O6 O 0.80664(17) 0.41999(13) 0.24235(14) 0.0293(3) Uani 1 1 d . . .
C1 C 0.1565(2) 0.61147(13) 0.13255(15) 0.0177(3) Uani 1 1 d . . .
C2 C 0.3484(2) 0.55632(15) 0.12219(16) 0.0190(3) Uani 1 1 d . . .
C3 C 0.3377(2) 0.37657(14) 0.27362(15) 0.0189(3) Uani 1 1 d . . .
H2A H 0.335(3) 0.4998(18) 0.050(2) 0.026(5) Uiso 1 1 d . . .
H2B H 0.431(3) 0.6143(18) 0.1044(19) 0.025(5) Uiso 1 1 d . . .
H3A H 0.214(3) 0.3795(17) 0.231(2) 0.025(5) Uiso 1 1 d . . .
H3B H 0.403(3) 0.3131(19) 0.231(2) 0.027(5) Uiso 1 1 d . . .
H4 H 0.557(3) 0.4801(17) 0.252(2) 0.026(5) Uiso 1 1 d . . .
H5 H 0.421(3) 0.5443(19) 0.328(2) 0.028(5) Uiso 1 1 d . . .
H6 H 0.166(4) 0.197(2) 0.446(2) 0.043(6) Uiso 1 1 d . . .
H7 H 0.878(4) 0.483(3) 0.250(3) 0.062(8) Uiso 1 1 d . . .
H8 H 0.833(4) 0.385(3) 0.182(3) 0.055(8) Uiso 1 1 d . . .

loop_
_atom_site_aniso_label
_atom_site_aniso_U_11
_atom_site_aniso_U_22
_atom_site_aniso_U_33
_atom_site_aniso_U_23
_atom_site_aniso_U_13
_atom_site_aniso_U_12
Na 0.0184(3) 0.0205(3) 0.0246(3) 0.0019(2) 0.0047(2) -0.0008(2)
N1 0.0143(6) 0.0202(7) 0.0180(6) 0.0011(5) 0.0023(5) 0.0014(5)
P1 0.0136(2) 0.0144(2) 0.0146(2) 0.00001(13) 0.00217(15) -0.00020(13)
O1 0.0224(6) 0.0391(7) 0.0188(6) 0.0029(5) 0.0064(4) 0.0067(5)
O2 0.0237(6) 0.0262(6) 0.0212(6) 0.0063(4) 0.0028(4) 0.0063(5)
O3 0.0172(6) 0.0161(6) 0.0296(6) -0.0001(4) 0.0040(4) -0.0009(4)
O4 0.0156(6) 0.0253(6) 0.0214(6) -0.0004(4) 0.0000(4) -0.0019(4)
O5 0.0203(5) 0.0191(6) 0.0242(6) -0.0018(4) 0.0077(4) 0.0009(4)
O6 0.0246(6) 0.0364(7) 0.0279(7) -0.0083(6) 0.0079(5) -0.0008(6)
C1 0.0176(7) 0.0149(7) 0.0203(8) -0.0002(6) 0.0020(6) -0.0011(6)
C2 0.0188(7) 0.0207(8) 0.0182(8) 0.0048(6) 0.0055(6) 0.0008(6)
C3 0.0212(8) 0.0188(8) 0.0164(7) 0.0000(6) 0.0021(6) 0.0004(6)

loop_
_atom_type_symbol
_atom_type_description
_atom_type_scat_dispersion_real
_atom_type_scat_dispersion_imag
_atom_type_scat_source
C C 0.0033 0.0016 'International Tables Vol C Tables 4.2.6.8 and 6.1.1.4'
H H 0.0000 0.0000 'International Tables Vol C Tables 4.2.6.8 and 6.1.1.4'
N N 0.0061 0.0033 'International Tables Vol C Tables 4.2.6.8 and 6.1.1.4'
O O 0.0106 0.0060 'International Tables Vol C Tables 4.2.6.8 and 6.1.1.4'
P P 0.1023 0.0942 'International Tables Vol C Tables 4.2.6.8 and 6.1.1.4'
Na Na 0.0362 0.0249 'International Tables Vol C Tables 4.2.6.8 and 6.1.1.4'

loop_
_geom_angle_atom_site_label_1
_geom_angle_atom_site_label_2
_geom_angle_atom_site_label_3
_geom_angle
_geom_angle_site_symmetry_1
_geom_angle_site_symmetry_3
_geom_angle_publ_flag
O4 Na O5 89.19(4) 2_655 4_575 ?
O4 Na O1 84.99(4) 2_655 4_575 ?
O5 Na O1 90.12(4) 4_575 4_575 ?
O4 Na O5 173.46(5) 2_655 2 ?
O5 Na O5 89.29(4) 4_575 2 ?
O1 Na O5 88.66(4) 4_575 2 ?
O4 Na O2 93.14(4) 2_655 . ?
O5 Na O2 168.17(5) 4_575 . ?
O1 Na O2 101.63(5) 4_575 . ?
O5 Na O2 89.63(4) 2 . ?
O4 Na O6 95.61(4) 2_655 2_655 ?
O5 Na O6 74.05(5) 4_575 2_655 ?
O1 Na O6 164.13(5) 4_575 2_655 ?
O5 Na O6 90.09(4) 2 2_655 ?
O2 Na O6 94.17(5) . 2_655 ?
O4 Na Na 133.67(4) 2_655 3_575 ?
O5 Na Na 44.82(3) 4_575 3_575 ?
O1 Na Na 89.14(4) 4_575 3_575 ?
O5 Na Na 44.47(3) 2 3_575 ?
O2 Na Na 132.94(4) . 3_575 ?
O6 Na Na 78.96(4) 2_655 3_575 ?
C2 N1 C3 113.65(12) . . ?
C2 N1 H4 108.7(12) . . ?
C3 N1 H4 107.6(12) . . ?
C2 N1 H5 108.4(12) . . ?
C3 N1 H5 110.7(12) . . ?
H4 N1 H5 107.6(17) . . ?
O5 P1 O4 117.69(6) . . ?
O5 P1 O3 111.37(6) . . ?
O4 P1 O3 108.30(6) . . ?
O5 P1 C3 109.46(7) . . ?
O4 P1 C3 107.61(7) . . ?
O3 P1 C3 101.07(7) . . ?
C1 O1 Na 149.58(10) . 4_576 ?
C1 O2 Na 117.70(10) . . ?
P1 O3 H6 112.1(18) . . ?
P1 O4 Na 147.82(7) . 2_645 ?
P1 O5 Na 129.94(6) . 4_576 ?
P1 O5 Na 128.05(6) . 2_545 ?
Na O5 Na 90.71(4) 4_576 2_545 ?
Na O6 H7 93.7(19) 2_645 . ?
Na O6 H8 131(2) 2_645 . ?
H7 O6 H8 106(3) . . ?
O1 C1 O2 125.79(14) . . ?
O1 C1 C2 119.39(13) . . ?
O2 C1 C2 114.82(13) . . ?
N1 C2 C1 111.93(12) . . ?
N1 C2 H2A 107.6(12) . . ?
C1 C2 H2A 109.5(12) . . ?
N1 C2 H2B 108.4(12) . . ?
C1 C2 H2B 109.7(12) . . ?
H2A C2 H2B 109.7(16) . . ?
N1 C3 P1 112.69(10) . . ?
N1 C3 H3A 108.7(12) . . ?
P1 C3 H3A 107.9(12) . . ?
N1 C3 H3B 109.9(11) . . ?
P1 C3 H3B 108.3(11) . . ?
H3A C3 H3B 109.2(16) . . ?

loop_
_geom_bond_atom_site_label_1
_geom_bond_atom_site_label_2
_geom_bond_distance
_geom_bond_site_symmetry_2
_geom_bond_publ_flag
Na O4 2.3671(12) 2_655 ?
Na O5 2.3742(12) 4_575 ?
Na O1 2.3780(13) 4_575 ?
Na O5 2.3888(12) 2 ?
Na O2 2.4739(13) . ?
Na O6 2.5860(15) 2_655 ?
Na Na 3.3886(12) 3_575 ?
N1 C2 1.4874(19) . ?
N1 C3 1.497(2) . ?
N1 H4 0.92(2) . ?
N1 H5 0.92(2) . ?
P1 O5 1.4926(11) . ?
P1 O4 1.4993(11) . ?
P1 O3 1.5771(11) . ?
P1 C3 1.8186(15) . ?
O1 C1 1.2385(19) . ?
O1 Na 2.3780(13) 4_576 ?
O2 C1 1.2691(19) . ?
O3 H6 0.79(2) . ?
O4 Na 2.3672(12) 2_645 ?
O5 Na 2.3742(12) 4_576 ?
O5 Na 2.3888(12) 2_545 ?
O6 Na 2.5860(15) 2_645 ?
O6 H7 0.87(3) . ?
O6 H8 0.75(3) . ?
C1 C2 1.517(2) . ?
C2 H2A 0.94(2) . ?
C2 H2B 0.91(2) . ?
C3 H3A 0.92(2) . ?
C3 H3B 0.98(2) . ?

loop_
_geom_torsion_atom_site_label_1
_geom_torsion_atom_site_label_2
_geom_torsion_atom_site_label_3
_geom_torsion_atom_site_label_4
_geom_torsion
_geom_torsion_site_symmetry_1
_geom_torsion_site_symmetry_2
_geom_torsion_site_symmetry_3
_geom_torsion_site_symmetry_4
_geom_torsion_publ_flag
O4 Na O2 C1 67.43(11) 2_655 . . . ?
O5 Na O2 C1 -33.7(3) 4_575 . . . ?
O1 Na O2 C1 152.96(10) 4_575 . . . ?
O5 Na O2 C1 -118.49(11) 2 . . . ?
O6 Na O2 C1 -28.43(11) 2_655 . . . ?
Na Na O2 C1 -107.22(11) 3_575 . . . ?
O5 P1 O4 Na -127.24(12) . . . 2_645 ?
O3 P1 O4 Na 105.39(13) . . . 2_645 ?
C3 P1 O4 Na -3.10(15) . . . 2_645 ?
O4 P1 O5 Na 76.78(10) . . . 4_576 ?
O3 P1 O5 Na -157.34(7) . . . 4_576 ?
C3 P1 O5 Na -46.44(10) . . . 4_576 ?
O4 P1 O5 Na -150.71(7) . . . 2_545 ?
O3 P1 O5 Na -24.83(10) . . . 2_545 ?
C3 P1 O5 Na 86.08(9) . . . 2_545 ?
Na O1 C1 O2 -133.96(17) 4_576 . . . ?
Na O1 C1 C2 46.1(3) 4_576 . . . ?
Na O2 C1 O1 88.40(17) . . . . ?
Na O2 C1 C2 -91.65(14) . . . . ?
C3 N1 C2 C1 75.30(17) . . . . ?
O1 C1 C2 N1 2.8(2) . . . . ?
O2 C1 C2 N1 -177.13(13) . . . . ?
C2 N1 C3 P1 -149.38(11) . . . . ?
O5 P1 C3 N1 74.05(12) . . . . ?
O4 P1 C3 N1 -54.95(12) . . . . ?
O3 P1 C3 N1 -168.38(10) . . . . ?
